data_4348152
loop_
_publ_author_name
'Zhu, Guang Yuan'
'Meng, Miao'
'Tan, Ying Ning'
'Xiao, Xuan'
'Liu, Chun Y.'

_publ_section_title
;
 Electronic Coupling between Two Covalently Bonded Dimolybdenum Units
 Bridged by a Naphthalene Group.
;
_journal_issue 12
_journal_name_full 'Inorganic chemistry'
_journal_page_first 6315
_journal_page_last 6322
_journal_paper_doi 10.1021/acs.inorgchem.6b01021
_journal_volume 55
_journal_year 2016
_chemical_formula_moiety 'C102 H96 Mo4 N12 O14 S2, 1.6(C H2 Cl2), 0.4(C Cl2)'
_chemical_formula_sum 'C104 H102 Cl4 Mo4 N12 O14 S2'
_chemical_formula_weight 2333.66
_space_group_crystal_system triclinic
_space_group_IT_number 2
_space_group_name_Hall '-P 1'
_space_group_name_H-M_alt 'P -1'
_atom_sites_solution_hydrogens geom
_atom_sites_solution_primary direct
_atom_sites_solution_secondary difmap
_audit_creation_date 2015-05-04
_audit_creation_method
;
Olex2 1.2
(compiled 2015.01.26 svn.r3150 for OlexSys, GUI svn.r4998)
;
_cell_angle_alpha 105.374(3)
_cell_angle_beta 98.551(3)
_cell_angle_gamma 96.329(3)
_cell_formula_units_Z 1
_cell_length_a 12.4999(3)
_cell_length_b 14.1504(5)
_cell_length_c 15.5088(7)
_cell_measurement_reflns_used 6491
_cell_measurement_temperature 173.01(10)
_cell_measurement_theta_max 62.7400
_cell_measurement_theta_min 3.7300
_cell_volume 2583.19(17)
_computing_cell_refinement
;
CrysAlisPro, Agilent Technologies,
Version 1.171.36.32 (release 02-08-2013 CrysAlis171 .NET)
(compiled Aug  2 2013,16:46:58)
;
_computing_data_collection
;
CrysAlisPro, Agilent Technologies,
Version 1.171.36.32 (release 02-08-2013 CrysAlis171 .NET)
(compiled Aug  2 2013,16:46:58)
;
_computing_data_reduction
;
CrysAlisPro, Agilent Technologies,
Version 1.171.36.32 (release 02-08-2013 CrysAlis171 .NET)
(compiled Aug  2 2013,16:46:58)
;
_computing_molecular_graphics 'Olex2 (Dolomanov et al., 2009)'
_computing_publication_material 'Olex2 (Dolomanov et al., 2009)'
_computing_structure_refinement 'XH (Sheldrick, 2008)'
_computing_structure_solution 'SIR2004 (Burla et al., 2007)'
_diffrn_ambient_temperature 173.01(10)
_diffrn_detector_area_resol_mean 16.0288
_diffrn_measured_fraction_theta_full 0.983
_diffrn_measured_fraction_theta_max 0.983
_diffrn_measurement_details
;
#__ type_ start__ end____ width___ exp.time_
  1 omega  -50.00   36.00   1.0000    2.0000
omega____ theta____ kappa____ phi______ frames
    -      -33.1184   57.0000 -120.0000 86

#__ type_ start__ end____ width___ exp.time_
  2 omega -101.00  -75.00   1.0000    2.0000
omega____ theta____ kappa____ phi______ frames
    -      -33.1184  -57.0000   90.0000 26

#__ type_ start__ end____ width___ exp.time_
  3 omega  -32.00   61.00   1.0000    2.0000
omega____ theta____ kappa____ phi______ frames
    -       33.1184  -77.0000    0.0000 93

#__ type_ start__ end____ width___ exp.time_
  4 omega    4.00   98.00   1.0000    2.0000
omega____ theta____ kappa____ phi______ frames
    -       33.1184   77.0000  120.0000 94

#__ type_ start__ end____ width___ exp.time_
  5 omega   50.00  109.00   1.0000    2.0000
omega____ theta____ kappa____ phi______ frames
    -       33.1184  178.0000   30.0000 59

#__ type_ start__ end____ width___ exp.time_
  6 omega   71.00  150.00   1.0000   20.0000
omega____ theta____ kappa____ phi______ frames
    -       90.5000   30.0000 -150.0000 79

#__ type_ start__ end____ width___ exp.time_
  7 omega   19.00   98.00   1.0000   20.0000
omega____ theta____ kappa____ phi______ frames
    -       90.5000  -89.0000  -46.1153 79

#__ type_ start__ end____ width___ exp.time_
  8 omega   79.00  106.00   1.0000   20.0000
omega____ theta____ kappa____ phi______ frames
    -       90.5000  -92.0000  160.7324 27

#__ type_ start__ end____ width___ exp.time_
  9 omega   23.00   72.00   1.0000   20.0000
omega____ theta____ kappa____ phi______ frames
    -       90.5000  -45.0000   60.0000 49

#__ type_ start__ end____ width___ exp.time_
 10 omega   19.00   69.00   1.0000   20.0000
omega____ theta____ kappa____ phi______ frames
    -       90.5000  -30.0000  -30.0000 50

#__ type_ start__ end____ width___ exp.time_
 11 omega   33.00   68.00   1.0000   20.0000
omega____ theta____ kappa____ phi______ frames
    -       90.5000  -30.0000  -90.0000 35

#__ type_ start__ end____ width___ exp.time_
 12 omega   27.00   67.00   1.0000   20.0000
omega____ theta____ kappa____ phi______ frames
    -       90.5000  -30.0000 -150.0000 40

#__ type_ start__ end____ width___ exp.time_
 13 omega   35.00   95.00   1.0000   20.0000
omega____ theta____ kappa____ phi______ frames
    -       90.5000  -91.0000   26.6249 60

#__ type_ start__ end____ width___ exp.time_
 14 omega   32.00   57.00   1.0000   20.0000
omega____ theta____ kappa____ phi______ frames
    -       90.5000  -45.0000  -60.0000 25

#__ type_ start__ end____ width___ exp.time_
 15 omega   18.00  152.00   1.0000   20.0000
omega____ theta____ kappa____ phi______ frames
    -       90.5000    0.0000 -180.0000 134

#__ type_ start__ end____ width___ exp.time_
 16 omega   19.00  114.00   1.0000   20.0000
omega____ theta____ kappa____ phi______ frames
    -       90.5000  -92.0000   83.2019 95

#__ type_ start__ end____ width___ exp.time_
 17 omega   20.00   68.00   1.0000   20.0000
omega____ theta____ kappa____ phi______ frames
    -       90.5000  -92.0000  160.7324 48

#__ type_ start__ end____ width___ exp.time_
 18 omega   41.00  106.00   1.0000   20.0000
omega____ theta____ kappa____ phi______ frames
    -       90.5000  -61.0000  150.0000 65

#__ type_ start__ end____ width___ exp.time_
 19 omega   30.00   61.00   1.0000   20.0000
omega____ theta____ kappa____ phi______ frames
    -       90.5000 -111.0000  150.0000 31

#__ type_ start__ end____ width___ exp.time_
 20 omega   20.00   51.00   1.0000   20.0000
omega____ theta____ kappa____ phi______ frames
    -       90.5000  -30.0000 -180.0000 31

#__ type_ start__ end____ width___ exp.time_
 21 omega   44.00   99.00   1.0000   20.0000
omega____ theta____ kappa____ phi______ frames
    -       90.5000  -93.0000  -92.1255 55
;
_diffrn_measurement_device_type 'Xcalibur, Sapphire3, Gemini ultra'
_diffrn_measurement_method '\w scans'
_diffrn_orient_matrix_UB_11 -0.0053571000
_diffrn_orient_matrix_UB_12 -0.1103218000
_diffrn_orient_matrix_UB_13 -0.0509751000
_diffrn_orient_matrix_UB_21 0.0262220000
_diffrn_orient_matrix_UB_22 -0.0235540000
_diffrn_orient_matrix_UB_23 0.0916003000
_diffrn_orient_matrix_UB_31 -0.1233247000
_diffrn_orient_matrix_UB_32 -0.0185775000
_diffrn_orient_matrix_UB_33 0.0017742000
_diffrn_radiation_monochromator mirror
_diffrn_radiation_type CuK\a
_diffrn_radiation_wavelength 1.54178
_diffrn_reflns_av_R_equivalents 0.0448
_diffrn_reflns_av_unetI/netI 0.0568
_diffrn_reflns_limit_h_max 9
_diffrn_reflns_limit_h_min -14
_diffrn_reflns_limit_k_max 15
_diffrn_reflns_limit_k_min -16
_diffrn_reflns_limit_l_max 17
_diffrn_reflns_limit_l_min -17
_diffrn_reflns_number 15115
_diffrn_reflns_theta_full 62.69
_diffrn_reflns_theta_max 62.69
_diffrn_reflns_theta_min 3.28
_diffrn_source 'Enhance Ultra (Cu) X-ray Source'
_exptl_absorpt_coefficient_mu 5.770
_exptl_absorpt_correction_T_max 1.00000
_exptl_absorpt_correction_T_min 0.64308
_exptl_absorpt_correction_type multi-scan
_exptl_absorpt_process_details
;
CrysAlisPro, Agilent Technologies,
Version 1.171.36.32 (release 02-08-2013 CrysAlis171 .NET)
(compiled Aug  2 2013,16:46:58)
Empirical absorption correction using spherical harmonics,
 implemented in SCALE3 ABSPACK scaling algorithm.
;
_exptl_crystal_colour green
_exptl_crystal_colour_primary green
_exptl_crystal_density_method 'not measured'
_exptl_crystal_description
;
;
_exptl_crystal_F_000 1190
_exptl_crystal_size_max 0.4
_exptl_crystal_size_mid 0.2
_exptl_crystal_size_min 0.05
_refine_diff_density_max 1.317
_refine_diff_density_min -0.931
_refine_diff_density_rms 0.119
_refine_ls_extinction_method none
_refine_ls_goodness_of_fit_ref 1.026
_refine_ls_hydrogen_treatment mixed
_refine_ls_matrix_type full
_refine_ls_number_parameters 673
_refine_ls_number_reflns 8157
_refine_ls_number_restraints 20
_refine_ls_restrained_S_all 1.034
_refine_ls_R_factor_all 0.0687
_refine_ls_R_factor_gt 0.0583
_refine_ls_shift/su_max 0.002
_refine_ls_shift/su_mean 0.000
_refine_ls_structure_factor_coef Fsqd
_refine_ls_weighting_details 'calc w=1/[\s^2^(Fo^2^)+(0.1057P)^2^+3.4887P] where P=(Fo^2^+2Fc^2^)/3'
_refine_ls_weighting_scheme calc
_refine_ls_wR_factor_gt 0.1558
_refine_ls_wR_factor_ref 0.1710
_reflns_number_gt 6762
_reflns_number_total 8157
_reflns_threshold_expression >2sigma(I)
_cod_data_source_file ic6b01021_si_002.cif
_cod_data_source_block OS-naph-OS
_cod_original_cell_volume 2583.20(16)
_cod_database_code 4348152
_reflns_odcompleteness_completeness 99.85
_reflns_odcompleteness_iscentric 1
_reflns_odcompleteness_theta 61.08
_olex2_refinement_description
;
1. Fixed Uiso
 At 1.2 times of:
  All C(H) groups, {H1SA,H1SB} of C1S, {H2SA,H2SB} of C2S, {H4SA,H4SB} of C4S,
   {H5SA,H5SB} of C5S, {H22A,H22B} of C22
 At 1.5 times of:
  All C(H,H,H) groups, {H27A,H27C} of C27
2. Restrained distances
 C1S-Cl1 = C1S-Cl2 = C2S-Cl3 = C2S-Cl4 = C3S-Cl5 = C3S-Cl6 = C4S-Cl7 = C4S-Cl8
 1.78 with sigma of 0.02
 C5S-Cl9 = C5S-Cl10
 1.78 with sigma of 0.02
 Cl1-Cl2 = Cl3-Cl4 = Cl5-Cl6 = Cl7-Cl8 = Cl9-Cl10
 2.78 with sigma of 0.02
 O2-C27 = O2A-C27A
 1.42 with sigma of 0.02
 C24-O2 = C24-O2A
 1.35 with sigma of 0.02
 C24-C27 \\sim C24-C27A
 with sigma of 0.02
3. Others
 Sof(O2A)=Sof(C27A)=Sof(H27D)=Sof(H27E)=Sof(H27F)=1-FVAR(1)
 Sof(O2)=Sof(C27)=Sof(H27A)=Sof(H27B)=Sof(H27C)=FVAR(1)
 Fixed Sof: Cl1(0.2) C1S(0.2) H1SA(0.2) H1SB(0.2) Cl2(0.2) Cl3(0.2) C2S(0.2)
 H2SA(0.2) H2SB(0.2) Cl4(0.2) Cl5(0.2) C3S(0.2) Cl6(0.2) Cl7(0.2) C4S(0.2)
 H4SA(0.2) H4SB(0.2) Cl8(0.2) Cl9(0.2) C5S(0.2) H5SA(0.2) H5SB(0.2) Cl10(0.2)
4.a Secondary CH2 refined with riding coordinates:
 C22(H22A,H22B), C1S(H1SA,H1SB), C2S(H2SA,H2SB), C4S(H4SA,H4SB), C5S(H5SA,H5SB)
4.b Me refined with riding coordinates:
 C17(H17A,H17B,H17C), C27(H27A,H27B,H27C), C27A(H27D,H27E,H27F), C37(H37A,H37B,
 H37C), C47(H47A,H47B,H47C), C57(H57A,H57B,H57C), C67(H67A,H67B,H67C)
4.c Aromatic/amide H refined with riding coordinates:
 C1(H1A), C2(H2A), C3(H3A), C6(H6A), C7(H7A), C9(H9A), C12(H12A), C13(H13A),
 C15(H15A), C16(H16A), C25(H25A), C26(H26A), C32(H32A), C33(H33A), C35(H35A),
 C36(H36A), C42(H42A), C43(H43A), C45(H45A), C46(H46A), C52(H52A), C53(H53A),
 C55(H55A), C56(H56A), C62(H62A), C63(H63A), C65(H65A), C66(H66A)
;
_olex2_submission_special_instructions 'No special instructions were received'

loop_
_space_group_symop_id
_space_group_symop_operation_xyz
1 'x, y, z'
2 '-x, -y, -z'

loop_
_atom_site_label
_atom_site_type_symbol
_atom_site_fract_x
_atom_site_fract_y
_atom_site_fract_z
_atom_site_U_iso_or_equiv
_atom_site_adp_type
_atom_site_occupancy
_atom_site_symmetry_multiplicity
_atom_site_calc_flag
_atom_site_refinement_flags
_atom_site_disorder_assembly
_atom_site_disorder_group
Mo1 Mo 0.17089(3) 0.52451(3) 0.33159(3) 0.03755(16) Uani 1 1 d . . .
Mo2 Mo 0.22496(3) 0.63319(3) 0.27158(3) 0.03782(16) Uani 1 1 d . . .
S1 S 0.06062(12) 0.63021(10) 0.42267(11) 0.0501(4) Uani 1 1 d . . .
N1 N 0.3034(4) 0.5764(4) 0.4475(3) 0.0442(11) Uani 1 1 d . . .
N2 N 0.3610(4) 0.6979(4) 0.3829(3) 0.0463(11) Uani 1 1 d . . .
N3 N 0.2598(4) 0.4190(3) 0.2581(3) 0.0408(10) Uani 1 1 d . . .
N4 N 0.3172(4) 0.5380(3) 0.1930(3) 0.0376(9) Uani 1 1 d . . .
N5 N 0.0255(4) 0.4671(3) 0.2261(3) 0.0412(10) Uani 1 1 d . . .
N6 N 0.0867(4) 0.5866(3) 0.1615(3) 0.0417(10) Uani 1 1 d . . .
O8 O 0.1399(3) 0.7449(3) 0.3331(3) 0.0459(9) Uani 1 1 d . . .
C1 C 0.3708(5) 0.6576(5) 0.4514(4) 0.0502(14) Uani 1 1 d . . .
H1A H 0.4264 0.6870 0.5036 0.060 Uiso 1 1 calc R . .
C2 C 0.3122(4) 0.4462(4) 0.1988(4) 0.0415(12) Uani 1 1 d . . .
H2A H 0.3465 0.3998 0.1602 0.050 Uiso 1 1 calc R . .
C3 C 0.0125(5) 0.5135(4) 0.1627(4) 0.0453(13) Uani 1 1 d . . .
H3A H -0.0518 0.4937 0.1169 0.054 Uiso 1 1 calc R . .
C4 C 0.0822(5) 0.7361(4) 0.3906(4) 0.0454(13) Uani 1 1 d . . .
C5 C 0.0365(5) 0.8241(4) 0.4363(4) 0.0469(13) Uani 1 1 d . . .
C6 C -0.0288(5) 0.8220(4) 0.5035(4) 0.0465(13) Uani 1 1 d . . .
H6A H -0.0507 0.7609 0.5153 0.056 Uiso 1 1 calc R . .
C7 C 0.0631(5) 0.9127(4) 0.4181(5) 0.0528(14) Uani 1 1 d . . .
H7A H 0.1046 0.9144 0.3717 0.063 Uiso 1 1 calc R . .
C8 C 0.0310(5) 1.0011(4) 0.4657(4) 0.0480(13) Uani 1 1 d . . .
C9 C 0.0605(5) 1.0933(4) 0.4486(5) 0.0525(15) Uani 1 1 d . . .
H9A H 0.1030 1.0962 0.4032 0.063 Uiso 1 1 calc R . .
C11 C 0.3152(5) 0.5340(5) 0.5203(4) 0.0486(14) Uani 1 1 d . . .
C12 C 0.4159(5) 0.5352(6) 0.5730(5) 0.070(2) Uani 1 1 d . . .
H12A H 0.4800 0.5692 0.5620 0.083 Uiso 1 1 calc R . .
C13 C 0.4257(6) 0.4887(7) 0.6406(5) 0.078(2) Uani 1 1 d . . .
H13A H 0.4955 0.4916 0.6760 0.094 Uiso 1 1 calc R . .
C14 C 0.3322(6) 0.4371(7) 0.6571(5) 0.0688(19) Uani 1 1 d . . .
C15 C 0.2319(5) 0.4340(5) 0.6052(4) 0.0563(15) Uani 1 1 d . . .
H15A H 0.1679 0.3991 0.6156 0.068 Uiso 1 1 calc R . .
C16 C 0.2244(5) 0.4816(5) 0.5379(4) 0.0524(14) Uani 1 1 d . . .
H16A H 0.1545 0.4784 0.5024 0.063 Uiso 1 1 calc R . .
O1 O 0.3490(5) 0.3937(5) 0.7260(4) 0.0879(17) Uani 1 1 d . . .
C17 C 0.2595(8) 0.3319(9) 0.7361(7) 0.103(3) Uani 1 1 d . . .
H17A H 0.2810 0.3056 0.7874 0.154 Uiso 1 1 calc R . .
H17B H 0.2351 0.2769 0.6803 0.154 Uiso 1 1 calc R . .
H17C H 0.1996 0.3700 0.7477 0.154 Uiso 1 1 calc R . .
C21 C 0.4340(5) 0.7850(5) 0.3891(4) 0.0540(16) Uani 1 1 d . . .
C22 C 0.5435(6) 0.7973(7) 0.4226(5) 0.084(3) Uani 1 1 d . B .
H22A H 0.5739 0.7422 0.3852 0.101 Uiso 1 1 calc R . .
H22B H 0.5524 0.7905 0.4850 0.101 Uiso 1 1 calc R . .
C23 C 0.6103(7) 0.8907(9) 0.4263(6) 0.097(3) Uani 1 1 d . . .
H23A H 0.6862 0.9019 0.4516 0.117 Uiso 1 1 calc R A 2
C24 C 0.5673(9) 0.9615(6) 0.3949(6) 0.090(3) Uani 1 1 d D B .
C25 C 0.4606(8) 0.9455(6) 0.3600(7) 0.091(3) Uani 1 1 d . . .
H25A H 0.4300 0.9942 0.3365 0.109 Uiso 1 1 calc R B .
C26 C 0.3928(7) 0.8592(5) 0.3570(6) 0.072(2) Uani 1 1 d . B .
H26A H 0.3168 0.8509 0.3327 0.087 Uiso 1 1 calc R . .
O2 O 0.6186(5) 1.0551(5) 0.3944(5) 0.071(3) Uani 0.718(17) 1 d PD B 1
C27 C 0.7250(7) 1.0832(7) 0.4465(8) 0.065(3) Uani 0.718(17) 1 d PD B 1
H27A H 0.7561 1.1484 0.4430 0.097 Uiso 0.718(17) 1 calc PR B 1
H27B H 0.7709 1.0341 0.4229 0.078 Uiso 0.718(17) 1 calc PR B 1
H27C H 0.7222 1.0866 0.5101 0.097 Uiso 0.718(17) 1 calc PR B 1
O2A O 0.6804(12) 1.0093(13) 0.4218(12) 0.066(7) Uiso 0.282(17) 1 d PD B 2
C27A C 0.677(3) 1.1047(17) 0.403(3) 0.096(11) Uiso 0.282(17) 1 d PD B 2
H27D H 0.7519 1.1401 0.4139 0.144 Uiso 0.282(17) 1 calc PR B 2
H27E H 0.6350 1.1441 0.4440 0.144 Uiso 0.282(17) 1 calc PR B 2
H27F H 0.6421 1.0940 0.3400 0.144 Uiso 0.282(17) 1 calc PR B 2
C31 C 0.2547(5) 0.3187(4) 0.2611(4) 0.0412(12) Uani 1 1 d . . .
C32 C 0.2150(5) 0.2409(4) 0.1833(4) 0.0517(14) Uani 1 1 d . . .
H32A H 0.1931 0.2545 0.1270 0.062 Uiso 1 1 calc R . .
C33 C 0.2065(6) 0.1424(4) 0.1863(4) 0.0564(15) Uani 1 1 d . . .
H33A H 0.1791 0.0897 0.1323 0.068 Uiso 1 1 calc R . .
C34 C 0.2379(6) 0.1219(4) 0.2677(4) 0.0545(15) Uani 1 1 d . . .
C35 C 0.2788(5) 0.2006(4) 0.3455(4) 0.0544(14) Uani 1 1 d . . .
H35A H 0.3015 0.1873 0.4017 0.065 Uiso 1 1 calc R . .
C36 C 0.2870(5) 0.2972(4) 0.3426(4) 0.0479(13) Uani 1 1 d . . .
H36A H 0.3149 0.3498 0.3967 0.057 Uiso 1 1 calc R . .
O3 O 0.2294(5) 0.0279(3) 0.2779(3) 0.0692(13) Uani 1 1 d . . .
C37 C 0.1842(9) -0.0519(5) 0.1994(6) 0.086(3) Uani 1 1 d . . .
H37A H 0.1819 -0.1146 0.2152 0.129 Uiso 1 1 calc R . .
H37B H 0.2298 -0.0527 0.1530 0.129 Uiso 1 1 calc R . .
H37C H 0.1098 -0.0436 0.1756 0.129 Uiso 1 1 calc R . .
C41 C 0.3661(4) 0.5670(4) 0.1252(4) 0.0396(11) Uani 1 1 d . . .
C42 C 0.3444(5) 0.5115(4) 0.0347(4) 0.0438(12) Uani 1 1 d . . .
H42A H 0.2980 0.4491 0.0165 0.053 Uiso 1 1 calc R . .
C43 C 0.3896(5) 0.5461(4) -0.0296(4) 0.0469(13) Uani 1 1 d . . .
H43A H 0.3749 0.5069 -0.0914 0.056 Uiso 1 1 calc R . .
C44 C 0.4567(5) 0.6383(4) -0.0041(4) 0.0480(13) Uani 1 1 d . . .
C45 C 0.4768(5) 0.6941(4) 0.0855(5) 0.0545(15) Uani 1 1 d . . .
H45A H 0.5208 0.7577 0.1035 0.065 Uiso 1 1 calc R . .
C46 C 0.4331(5) 0.6581(4) 0.1497(4) 0.0484(13) Uani 1 1 d . . .
H46A H 0.4494 0.6966 0.2117 0.058 Uiso 1 1 calc R . .
O4 O 0.4981(4) 0.6661(3) -0.0724(3) 0.0612(11) Uani 1 1 d . . .
C47 C 0.5683(8) 0.7599(6) -0.0453(7) 0.084(3) Uani 1 1 d . . .
H47A H 0.5927 0.7733 -0.0987 0.126 Uiso 1 1 calc R . .
H47B H 0.6320 0.7584 -0.0008 0.126 Uiso 1 1 calc R . .
H47C H 0.5281 0.8122 -0.0179 0.126 Uiso 1 1 calc R . .
C51 C -0.0622(4) 0.4000(4) 0.2354(4) 0.0447(13) Uani 1 1 d . . .
C52 C -0.1702(6) 0.3967(5) 0.1990(5) 0.0593(16) Uani 1 1 d . . .
H52A H -0.1877 0.4366 0.1600 0.071 Uiso 1 1 calc R . .
C53 C -0.2539(5) 0.3375(5) 0.2174(5) 0.0664(18) Uani 1 1 d . . .
H53A H -0.3278 0.3374 0.1916 0.080 Uiso 1 1 calc R . .
C54 C -0.2300(6) 0.2787(5) 0.2730(5) 0.0670(19) Uani 1 1 d . . .
C55 C -0.1224(6) 0.2782(6) 0.3086(6) 0.073(2) Uani 1 1 d . . .
H55A H -0.1054 0.2368 0.3462 0.087 Uiso 1 1 calc R . .
C56 C -0.0389(6) 0.3380(5) 0.2897(5) 0.0629(17) Uani 1 1 d . . .
H56A H 0.0351 0.3366 0.3140 0.075 Uiso 1 1 calc R . .
O5 O -0.3082(5) 0.2190(5) 0.2976(5) 0.0939(19) Uani 1 1 d . . .
C57 C -0.4191(7) 0.2213(9) 0.2669(8) 0.113(4) Uani 1 1 d . . .
H57A H -0.4649 0.1771 0.2906 0.169 Uiso 1 1 calc R . .
H57B H -0.4353 0.1993 0.2002 0.169 Uiso 1 1 calc R . .
H57C H -0.4344 0.2892 0.2885 0.169 Uiso 1 1 calc R . .
C61 C 0.0602(5) 0.6477(4) 0.1053(4) 0.0458(13) Uani 1 1 d . . .
C62 C -0.0369(6) 0.6860(6) 0.1003(5) 0.0664(18) Uani 1 1 d . . .
H62A H -0.0917 0.6639 0.1299 0.080 Uiso 1 1 calc R . .
C63 C -0.0576(6) 0.7547(6) 0.0543(6) 0.073(2) Uani 1 1 d . . .
H63A H -0.1255 0.7790 0.0523 0.087 Uiso 1 1 calc R . .
C64 C 0.0211(6) 0.7882(5) 0.0109(5) 0.0585(16) Uani 1 1 d . . .
C65 C 0.1186(6) 0.7501(4) 0.0123(5) 0.0556(15) Uani 1 1 d . . .
H65A H 0.1719 0.7709 -0.0193 0.067 Uiso 1 1 calc R . .
C66 C 0.1386(5) 0.6809(4) 0.0602(4) 0.0511(14) Uani 1 1 d . . .
H66A H 0.2064 0.6563 0.0620 0.061 Uiso 1 1 calc R . .
O6 O -0.0027(5) 0.8620(4) -0.0274(4) 0.0747(14) Uani 1 1 d . . .
C67 C 0.0737(8) 0.8958(6) -0.0741(6) 0.082(2) Uani 1 1 d . . .
H67A H 0.0474 0.9484 -0.0979 0.123 Uiso 1 1 calc R . .
H67B H 0.0831 0.8407 -0.1246 0.123 Uiso 1 1 calc R . .
H67C H 0.1440 0.9222 -0.0324 0.123 Uiso 1 1 calc R . .
Cl1 Cl 0.677(13) 0.956(14) 0.117(6) 1.1(3) Uiso 0.20 1 d PD C 1
C1S C 0.746(3) 0.999(3) 0.232(3) 0.089(12) Uiso 0.20 1 d PD C 1
H1SA H 0.7759 1.0705 0.2482 0.107 Uiso 0.20 1 calc PR C 1
H1SB H 0.6962 0.9886 0.2736 0.107 Uiso 0.20 1 calc PR C 1
Cl2 Cl 0.8518(10) 0.9284(8) 0.2373(9) 0.079(3) Uiso 0.20 1 d PD C 1
Cl3 Cl 0.7193(11) 0.8678(10) 0.2004(10) 0.106(4) Uiso 0.20 1 d PD D 2
C2S C 0.8401(17) 0.9155(16) 0.2721(17) 0.039(6) Uiso 0.20 1 d PD D 2
H2SA H 0.8879 0.8639 0.2687 0.047 Uiso 0.20 1 calc PR D 2
H2SB H 0.8276 0.9382 0.3354 0.047 Uiso 0.20 1 calc PR D 2
Cl4 Cl 0.9012(13) 1.0119(12) 0.2430(13) 0.128(5) Uiso 0.20 1 d PD D 2
Cl5 Cl 0.6839(13) 0.9749(12) 0.1233(10) 0.099(4) Uiso 0.20 1 d PD E 3
C3S C 0.580(5) 1.034(7) 0.081(3) 0.17(3) Uiso 0.20 1 d PD E 3
Cl6 Cl 0.6187(12) 1.0303(11) -0.0252(10) 0.109(4) Uiso 0.20 1 d PD E 3
Cl7 Cl 0.4905(10) 1.0018(9) 0.1102(9) 0.095(3) Uiso 0.20 1 d PD F 4
C4S C 0.6247(18) 1.0265(19) 0.0806(17) 0.028(5) Uiso 0.20 1 d PD F 4
H4SA H 0.6487 1.0982 0.0903 0.034 Uiso 0.20 1 calc PR F 4
H4SB H 0.6268 0.9893 0.0172 0.034 Uiso 0.20 1 calc PR F 4
Cl8 Cl 0.704(3) 0.979(8) 0.164(6) 0.45(6) Uiso 0.20 1 d PD F 4
Cl9 Cl 0.6524(12) 1.0059(11) 0.1054(10) 0.091(3) Uiso 0.20 1 d PD G 5
C5S C 0.679(3) 0.976(4) 0.209(2) 0.091(13) Uiso 0.20 1 d PD G 5
H5SA H 0.6179 0.9287 0.2143 0.109 Uiso 0.20 1 calc PR G 5
H5SB H 0.6910 1.0364 0.2613 0.109 Uiso 0.20 1 calc PR G 5
Cl10 Cl 0.8001(14) 0.9215(11) 0.2046(11) 0.114(4) Uiso 0.20 1 d PD G 5

loop_
_atom_site_aniso_label
_atom_site_aniso_U_11
_atom_site_aniso_U_22
_atom_site_aniso_U_33
_atom_site_aniso_U_23
_atom_site_aniso_U_13
_atom_site_aniso_U_12
Mo1 0.0323(3) 0.0321(2) 0.0396(3) -0.00208(17) 0.00713(17) -0.00150(17)
Mo2 0.0344(3) 0.0266(2) 0.0442(3) -0.00258(17) 0.00848(18) -0.00002(16)
S1 0.0462(8) 0.0375(7) 0.0608(9) 0.0021(6) 0.0156(6) 0.0048(6)
N1 0.032(2) 0.053(3) 0.038(2) 0.002(2) 0.0013(18) -0.005(2)
N2 0.035(2) 0.045(3) 0.045(3) -0.004(2) 0.0067(19) -0.0087(19)
N3 0.041(2) 0.033(2) 0.043(2) 0.0031(18) 0.0089(19) 0.0029(18)
N4 0.039(2) 0.029(2) 0.038(2) 0.0010(17) 0.0074(18) 0.0013(17)
N5 0.033(2) 0.041(2) 0.038(2) 0.0006(19) -0.0020(18) -0.0042(18)
N6 0.035(2) 0.036(2) 0.047(3) 0.0047(19) 0.0018(19) 0.0000(18)
O8 0.046(2) 0.0281(17) 0.056(2) -0.0029(15) 0.0141(18) 0.0022(15)
C1 0.038(3) 0.063(4) 0.035(3) -0.004(3) 0.004(2) -0.006(3)
C2 0.041(3) 0.033(2) 0.046(3) 0.001(2) 0.010(2) 0.007(2)
C3 0.040(3) 0.044(3) 0.040(3) 0.000(2) 0.000(2) -0.002(2)
C4 0.039(3) 0.035(3) 0.053(3) -0.001(2) 0.011(2) -0.001(2)
C5 0.046(3) 0.036(3) 0.054(3) 0.004(2) 0.015(3) 0.004(2)
C6 0.052(3) 0.036(3) 0.051(3) 0.010(2) 0.015(3) 0.004(2)
C7 0.058(4) 0.040(3) 0.064(4) 0.012(3) 0.029(3) 0.009(3)
C8 0.055(3) 0.038(3) 0.051(3) 0.006(2) 0.020(3) 0.007(2)
C9 0.059(4) 0.037(3) 0.066(4) 0.012(3) 0.032(3) 0.007(3)
C11 0.035(3) 0.059(3) 0.042(3) 0.000(3) 0.008(2) -0.001(2)
C12 0.036(3) 0.105(6) 0.063(4) 0.023(4) 0.010(3) -0.006(3)
C13 0.039(3) 0.131(7) 0.061(4) 0.036(5) 0.001(3) -0.005(4)
C14 0.058(4) 0.094(5) 0.048(4) 0.016(4) 0.009(3) -0.002(4)
C15 0.043(3) 0.072(4) 0.047(3) 0.011(3) 0.011(3) -0.004(3)
C16 0.035(3) 0.064(4) 0.051(3) 0.007(3) 0.008(2) -0.002(3)
O1 0.069(3) 0.129(5) 0.068(3) 0.046(3) 0.003(3) -0.004(3)
C17 0.087(6) 0.141(9) 0.087(6) 0.061(6) 0.007(5) -0.013(6)
C21 0.048(3) 0.051(3) 0.043(3) -0.012(3) 0.011(3) -0.015(3)
C22 0.064(5) 0.117(7) 0.050(4) 0.012(4) 0.005(3) -0.038(5)
C23 0.057(5) 0.148(9) 0.053(4) 0.004(5) -0.004(3) -0.045(5)
C24 0.110(8) 0.074(5) 0.068(5) 0.000(4) 0.031(5) -0.035(5)
C25 0.085(6) 0.056(4) 0.119(7) -0.001(4) 0.045(5) -0.019(4)
C26 0.067(4) 0.041(3) 0.099(6) 0.001(3) 0.032(4) -0.009(3)
O2 0.052(4) 0.067(5) 0.084(5) 0.021(4) 0.003(3) -0.012(3)
C27 0.049(5) 0.055(6) 0.081(7) 0.011(5) 0.010(5) -0.009(4)
C31 0.046(3) 0.034(3) 0.044(3) 0.006(2) 0.020(2) 0.008(2)
C32 0.068(4) 0.041(3) 0.046(3) 0.014(2) 0.011(3) 0.007(3)
C33 0.077(4) 0.035(3) 0.051(3) 0.001(2) 0.016(3) 0.005(3)
C34 0.074(4) 0.039(3) 0.055(4) 0.011(3) 0.025(3) 0.013(3)
C35 0.063(4) 0.050(3) 0.051(3) 0.016(3) 0.013(3) 0.007(3)
C36 0.049(3) 0.042(3) 0.047(3) 0.005(2) 0.009(2) 0.002(2)
O3 0.112(4) 0.040(2) 0.063(3) 0.019(2) 0.023(3) 0.020(2)
C37 0.145(8) 0.035(3) 0.077(5) 0.010(3) 0.033(5) 0.013(4)
C41 0.033(3) 0.035(3) 0.047(3) 0.004(2) 0.012(2) 0.006(2)
C42 0.043(3) 0.036(3) 0.047(3) 0.005(2) 0.009(2) 0.003(2)
C43 0.047(3) 0.044(3) 0.048(3) 0.005(2) 0.013(2) 0.014(2)
C44 0.042(3) 0.046(3) 0.063(4) 0.017(3) 0.024(3) 0.015(2)
C45 0.052(3) 0.040(3) 0.072(4) 0.012(3) 0.021(3) 0.004(3)
C46 0.046(3) 0.038(3) 0.054(3) -0.002(2) 0.017(3) 0.002(2)
O4 0.071(3) 0.053(2) 0.071(3) 0.024(2) 0.032(2) 0.012(2)
C47 0.102(6) 0.059(4) 0.103(6) 0.026(4) 0.059(5) 0.005(4)
C51 0.034(3) 0.039(3) 0.050(3) -0.002(2) 0.006(2) -0.004(2)
C52 0.052(4) 0.054(3) 0.066(4) 0.012(3) 0.008(3) 0.001(3)
C53 0.040(3) 0.068(4) 0.080(5) 0.008(4) 0.007(3) -0.006(3)
C54 0.053(4) 0.063(4) 0.071(4) 0.006(3) 0.014(3) -0.019(3)
C55 0.060(4) 0.075(5) 0.079(5) 0.030(4) 0.007(4) -0.016(4)
C56 0.046(3) 0.061(4) 0.075(4) 0.024(3) -0.001(3) -0.014(3)
O5 0.068(4) 0.088(4) 0.117(5) 0.027(4) 0.023(3) -0.026(3)
C57 0.052(5) 0.156(10) 0.115(8) 0.027(7) 0.023(5) -0.030(5)
C61 0.041(3) 0.042(3) 0.047(3) 0.004(2) 0.002(2) 0.004(2)
C62 0.056(4) 0.080(5) 0.072(5) 0.030(4) 0.018(3) 0.017(3)
C63 0.059(4) 0.090(5) 0.083(5) 0.039(4) 0.020(4) 0.029(4)
C64 0.068(4) 0.049(3) 0.056(4) 0.012(3) 0.006(3) 0.015(3)
C65 0.065(4) 0.038(3) 0.061(4) 0.007(3) 0.014(3) 0.007(3)
C66 0.051(3) 0.036(3) 0.062(4) 0.006(3) 0.011(3) 0.009(2)
O6 0.084(4) 0.066(3) 0.083(4) 0.032(3) 0.015(3) 0.026(3)
C67 0.103(6) 0.075(5) 0.085(6) 0.046(4) 0.020(5) 0.021(5)

loop_
_atom_type_symbol
_atom_type_description
_atom_type_scat_dispersion_real
_atom_type_scat_dispersion_imag
_atom_type_scat_source
C C 0.0181 0.0091 'International Tables Vol C Tables 4.2.6.8 and 6.1.1.4'
H H 0.0000 0.0000 'International Tables Vol C Tables 4.2.6.8 and 6.1.1.4'
N N 0.0311 0.0180 'International Tables Vol C Tables 4.2.6.8 and 6.1.1.4'
O O 0.0492 0.0322 'International Tables Vol C Tables 4.2.6.8 and 6.1.1.4'
S S 0.3331 0.5567 'International Tables Vol C Tables 4.2.6.8 and 6.1.1.4'
Mo Mo -0.0483 2.7339 'International Tables Vol C Tables 4.2.6.8 and 6.1.1.4'
Cl Cl 0.3639 0.7018 'International Tables Vol C Tables 4.2.6.8 and 6.1.1.4'

loop_
_geom_angle_atom_site_label_1
_geom_angle_atom_site_label_2
_geom_angle_atom_site_label_3
_geom_angle
_geom_angle_site_symmetry_1
_geom_angle_site_symmetry_3
Mo2 Mo1 S1 94.04(4) . .
Mo2 Mo1 N1 93.31(13) . .
Mo2 Mo1 N3 92.50(12) . .
Mo2 Mo1 N5 92.59(13) . .
N1 Mo1 S1 87.57(13) . .
N1 Mo1 N5 173.04(17) . .
N3 Mo1 S1 173.45(13) . .
N3 Mo1 N1 92.52(18) . .
N3 Mo1 N5 90.91(17) . .
N5 Mo1 S1 88.34(13) . .
Mo1 Mo2 N2 92.25(14) . .
Mo1 Mo2 N4 92.49(12) . .
Mo1 Mo2 N6 92.72(13) . .
Mo1 Mo2 O8 98.41(11) . .
N4 Mo2 N2 93.95(17) . .
N4 Mo2 N6 90.49(17) . .
N6 Mo2 N2 173.19(18) . .
O8 Mo2 N2 87.81(17) . .
O8 Mo2 N4 168.89(16) . .
O8 Mo2 N6 86.85(17) . .
C4 S1 Mo1 101.4(2) . .
C1 N1 Mo1 116.3(4) . .
C1 N1 C11 120.0(5) . .
C11 N1 Mo1 123.5(4) . .
C1 N2 Mo2 117.4(4) . .
C1 N2 C21 119.3(5) . .
C21 N2 Mo2 123.1(4) . .
C2 N3 Mo1 116.9(4) . .
C2 N3 C31 118.2(4) . .
C31 N3 Mo1 124.4(3) . .
C2 N4 Mo2 117.8(4) . .
C2 N4 C41 121.0(4) . .
C41 N4 Mo2 120.3(3) . .
C3 N5 Mo1 116.0(4) . .
C3 N5 C51 120.6(5) . .
C51 N5 Mo1 121.9(4) . .
C3 N6 Mo2 117.2(4) . .
C3 N6 C61 119.5(5) . .
C61 N6 Mo2 121.0(3) . .
C4 O8 Mo2 123.1(4) . .
N1 C1 N2 120.5(5) . .
N3 C2 N4 120.0(5) . .
N6 C3 N5 121.4(5) . .
O8 C4 S1 123.0(4) . .
O8 C4 C5 117.8(5) . .
C5 C4 S1 119.1(4) . .
C6 C5 C4 122.0(5) . .
C7 C5 C4 119.6(5) . .
C7 C5 C6 118.3(5) . .
C9 C6 C5 120.9(5) 2_576 .
C5 C7 C8 122.2(6) . .
C7 C8 C8 119.1(7) . 2_576
C7 C8 C9 122.4(6) . .
C8 C8 C9 118.5(6) 2_576 .
C6 C9 C8 121.0(5) 2_576 .
C12 C11 N1 123.3(5) . .
C16 C11 N1 119.9(5) . .
C16 C11 C12 116.6(6) . .
C13 C12 C11 122.1(6) . .
C12 C13 C14 119.8(7) . .
C15 C14 C13 119.2(7) . .
O1 C14 C13 116.0(7) . .
O1 C14 C15 124.8(7) . .
C14 C15 C16 119.9(6) . .
C15 C16 C11 122.4(6) . .
C14 O1 C17 116.8(6) . .
C22 C21 N2 122.6(7) . .
C22 C21 C26 118.6(7) . .
C26 C21 N2 118.7(6) . .
C21 C22 C23 117.6(9) . .
C22 C23 O2A 173.4(10) . .
C24 C23 C22 122.1(8) . .
C24 C23 O2A 51.5(7) . .
C23 C24 O2 129.5(9) . .
C23 C24 O2A 81.5(10) . .
C25 C24 C23 118.6(8) . .
C25 C24 O2 111.9(10) . .
C25 C24 O2A 159.8(12) . .
O2 C24 O2A 48.1(7) . .
C24 C25 C26 121.6(10) . .
C21 C26 C25 121.3(8) . .
C27 O2 C24 113.6(8) . .
C24 O2A C23 47.0(7) . .
C24 O2A C27A 103.6(16) . .
C27A O2A C23 150.4(17) . .
C32 C31 N3 120.6(5) . .
C32 C31 C36 118.6(5) . .
C36 C31 N3 120.7(5) . .
C31 C32 C33 120.9(6) . .
C34 C33 C32 120.0(6) . .
C33 C34 C35 118.7(5) . .
O3 C34 C33 124.2(6) . .
O3 C34 C35 117.1(6) . .
C36 C35 C34 121.3(6) . .
C35 C36 C31 120.4(5) . .
C34 O3 C37 117.0(6) . .
C42 C41 N4 123.1(5) . .
C46 C41 N4 118.3(5) . .
C46 C41 C42 118.5(5) . .
C41 C42 C43 120.6(5) . .
C42 C43 C44 120.3(5) . .
C45 C44 C43 119.0(5) . .
O4 C44 C43 116.1(6) . .
O4 C44 C45 124.9(5) . .
C44 C45 C46 120.3(5) . .
C41 C46 C45 121.2(6) . .
C44 O4 C47 115.7(6) . .
C52 C51 N5 124.0(6) . .
C52 C51 C56 117.5(6) . .
C56 C51 N5 118.3(5) . .
C51 C52 C53 122.2(7) . .
C54 C53 C52 119.7(7) . .
C53 C54 C55 119.5(6) . .
C53 C54 O5 124.0(7) . .
C55 C54 O5 116.4(7) . .
C54 C55 C56 120.3(7) . .
C55 C56 C51 120.7(7) . .
C54 O5 C57 118.3(8) . .
C62 C61 N6 122.7(6) . .
C62 C61 C66 117.2(6) . .
C66 C61 N6 119.7(5) . .
C63 C62 C61 122.9(7) . .
C62 C63 C64 119.5(7) . .
C63 C64 C65 119.5(6) . .
O6 C64 C63 115.7(7) . .
O6 C64 C65 124.6(7) . .
C64 C65 C66 120.1(6) . .
C61 C66 C65 120.7(6) . .
C64 O6 C67 117.4(6) . .
Cl2 C1S Cl1 104.9(16) . .
Cl3 C2S Cl4 109.3(13) . .
Cl5 C3S Cl6 98.3(14) . .
Cl7 C4S Cl8 98.1(13) . .
Cl9 C5S Cl10 104.7(14) . .

loop_
_geom_bond_atom_site_label_1
_geom_bond_atom_site_label_2
_geom_bond_distance
_geom_bond_site_symmetry_2
Mo1 Mo2 2.0987(6) .
Mo1 S1 2.4588(14) .
Mo1 N1 2.159(4) .
Mo1 N3 2.145(4) .
Mo1 N5 2.173(4) .
Mo2 N2 2.158(5) .
Mo2 N4 2.125(4) .
Mo2 N6 2.148(4) .
Mo2 O8 2.100(4) .
S1 C4 1.707(6) .
N1 C1 1.328(8) .
N1 C11 1.409(8) .
N2 C1 1.330(9) .
N2 C21 1.423(8) .
N3 C2 1.317(8) .
N3 C31 1.427(7) .
N4 C2 1.321(7) .
N4 C41 1.418(7) .
N5 C3 1.320(8) .
N5 C51 1.420(7) .
N6 C3 1.316(7) .
N6 C61 1.413(8) .
O8 C4 1.249(7) .
C4 C5 1.479(8) .
C5 C6 1.421(8) .
C5 C7 1.373(9) .
C6 C9 1.366(8) 2_576
C7 C8 1.407(9) .
C8 C8 1.412(12) 2_576
C8 C9 1.419(9) .
C9 C6 1.366(8) 2_576
C11 C12 1.392(9) .
C11 C16 1.389(9) .
C12 C13 1.375(11) .
C13 C14 1.401(11) .
C14 C15 1.376(10) .
C14 O1 1.368(10) .
C15 C16 1.382(10) .
O1 C17 1.396(11) .
C21 C22 1.364(11) .
C21 C26 1.392(11) .
C22 C23 1.466(13) .
C23 C24 1.353(15) .
C23 O2A 1.830(19) .
C24 C25 1.333(14) .
C24 O2 1.409(10) .
C24 O2A 1.448(15) .
C25 C26 1.394(10) .
O2 C27 1.405(11) .
O2A C27A 1.455(18) .
C31 C32 1.382(8) .
C31 C36 1.390(9) .
C32 C33 1.400(8) .
C33 C34 1.380(10) .
C34 C35 1.392(9) .
C34 O3 1.375(7) .
C35 C36 1.372(9) .
O3 C37 1.415(9) .
C41 C42 1.384(8) .
C41 C46 1.384(8) .
C42 C43 1.386(8) .
C43 C44 1.396(8) .
C44 C45 1.374(9) .
C44 O4 1.373(8) .
C45 C46 1.386(9) .
O4 C47 1.430(9) .
C51 C52 1.375(9) .
C51 C56 1.392(10) .
C52 C53 1.378(10) .
C53 C54 1.374(11) .
C54 C55 1.377(11) .
C54 O5 1.383(9) .
C55 C56 1.385(10) .
O5 C57 1.403(12) .
C61 C62 1.382(9) .
C61 C66 1.395(9) .
C62 C63 1.375(11) .
C63 C64 1.381(11) .
C64 C65 1.386(10) .
C64 O6 1.370(8) .
C65 C66 1.399(9) .
O6 C67 1.397(10) .
Cl1 C1S 1.77(2) .
C1S Cl2 1.747(19) .
Cl3 C2S 1.688(17) .
C2S Cl4 1.687(18) .
Cl5 C3S 1.75(2) .
C3S Cl6 1.77(2) .
Cl7 C4S 1.826(17) .
C4S Cl8 1.82(2) .
Cl9 C5S 1.76(2) .
C5S Cl10 1.77(2) .
